data_7017561
loop_
_publ_author_name
'Kobayashi, Atsushi'
'Hara, Hirofumi'
'Yonemura, Tsubasa'
'Chang, Ho-Chol'
'Kato, Masako'

_publ_section_title
;
 Systematic structural control of multichromic platinum(ii)-diimine
 complexes ranging from ionic solid to coordination polymer.
;
_journal_issue 6
_journal_name_full 'Dalton transactions (Cambridge, England : 2003)'
_journal_page_first 1878
_journal_page_last 1888
_journal_paper_doi 10.1039/c1dt11155h
_journal_volume 41
_journal_year 2012
_chemical_formula_moiety 'C14 H16 Ba N4 O9 Pt '
_chemical_formula_sum 'C14 H16 Ba N4 O9 Pt'
_chemical_formula_weight 716.72
_space_group_IT_number 14
_symmetry_cell_setting monoclinic
_symmetry_Int_Tables_number 14
_symmetry_space_group_name_Hall '-P 2yn'
_symmetry_space_group_name_H-M 'P 1 21/n 1'
_cell_angle_alpha 90.0000
_cell_angle_beta 94.4477(11)
_cell_angle_gamma 90.0000
_cell_formula_units_Z 4
_cell_length_a 7.3068(19)
_cell_length_b 17.634(5)
_cell_length_c 15.226(4)
_cell_measurement_reflns_used 5596
_cell_measurement_temperature 150.1
_cell_measurement_theta_max 27.5
_cell_measurement_theta_min 3.0
_cell_volume 1955.9(9)
_computing_cell_refinement CrystalClear
_computing_data_collection CrystalClear
_computing_data_reduction CrystalStructure
_computing_publication_material 'CrystalStructure 3.8'
_computing_structure_refinement SHELXL
_computing_structure_solution SIR2004
_diffrn_ambient_temperature 150.1
_diffrn_detector_area_resol_mean 7.31
_diffrn_measured_fraction_theta_full 0.995
_diffrn_measured_fraction_theta_max 0.995
_diffrn_measurement_device_type 'Rigaku Mercury'
_diffrn_measurement_method \w
_diffrn_radiation_type 'Mo K\a'
_diffrn_radiation_wavelength 0.71070
_diffrn_reflns_av_R_equivalents 0.052
_diffrn_reflns_limit_h_max 5
_diffrn_reflns_limit_h_min -9
_diffrn_reflns_limit_k_max 22
_diffrn_reflns_limit_k_min -22
_diffrn_reflns_limit_l_max 19
_diffrn_reflns_limit_l_min -19
_diffrn_reflns_number 15324
_diffrn_reflns_theta_full 27.48
_diffrn_reflns_theta_max 27.48
_exptl_absorpt_coefficient_mu 9.171
_exptl_absorpt_correction_T_max 1.000
_exptl_absorpt_correction_T_min 0.025
_exptl_absorpt_correction_type numerical
_exptl_absorpt_process_details
;
Higashi, T. (1999). Program for Absorption Correction.
Rigaku Corporation, Tokyo, Japan.
;
_exptl_crystal_colour yellow
_exptl_crystal_density_diffrn 2.434
_exptl_crystal_density_method 'not measured'
_exptl_crystal_description platelet
_exptl_crystal_F_000 1336.00
_exptl_crystal_size_max 1.00
_exptl_crystal_size_mid 0.05
_exptl_crystal_size_min 0.01
_refine_diff_density_max 2.18
_refine_diff_density_min -1.49
_refine_ls_extinction_method none
_refine_ls_goodness_of_fit_ref 1.061
_refine_ls_hydrogen_treatment constr
_refine_ls_number_parameters 263
_refine_ls_number_reflns 4476
_refine_ls_R_factor_gt 0.0393
_refine_ls_shift/su_max 0.0020
_refine_ls_structure_factor_coef Fsqd
_refine_ls_weighting_details 'w = 1/[\s^2^(Fo^2^)+(0.0235P)^2^+0.0000P] where P=(Fo^2^+2Fc^2^)/3'
_refine_ls_weighting_scheme calc
_refine_ls_wR_factor_ref 0.0839
_reflns_number_gt 3525
_reflns_number_total 4476
_reflns_threshold_expression F^2^>2.0\s(F^2^)
_cod_data_source_file c1dt11155h.txt
_cod_data_source_block '__BaPt-5H2O'
_cod_original_formula_sum 'C14 H16 Ba N4 O9 Pt '
_cod_database_code 7017561

loop_
_symmetry_equiv_pos_site_id
_symmetry_equiv_pos_as_xyz
1 +X,+Y,+Z
2 1/2-X,1/2+Y,1/2-Z
3 -X,-Y,-Z
4 1/2+X,1/2-Y,1/2+Z

loop_
_atom_site_label
_atom_site_type_symbol
_atom_site_fract_x
_atom_site_fract_y
_atom_site_fract_z
_atom_site_U_iso_or_equiv
_atom_site_adp_type
_atom_site_occupancy
_atom_site_symmetry_multiplicity
_atom_site_calc_flag
_atom_site_refinement_flags
Pt(1) Pt 0.21189(4) 1.026412(16) 0.53509(2) 0.01267(8) Uani 1.00 1 d .
Ba(1) Ba 0.24590(6) 0.95529(2) -0.07911(3) 0.01435(12) Uani 1.00 1 d .
O(1) O 0.1270(7) 1.0259(2) 0.0767(3) 0.0193(12) Uani 1.00 1 d .
O(2) O 0.4138(7) 0.9829(2) 0.0951(3) 0.0177(12) Uani 1.00 1 d .
O(3) O 0.5854(8) 0.6916(3) 0.3749(3) 0.0242(13) Uani 1.00 1 d .
O(4) O 0.6053(7) 0.6643(2) 0.5177(3) 0.0204(13) Uani 1.00 1 d .
O(5) O 0.2053(8) 1.1116(3) -0.0939(3) 0.0317(16) Uani 1.00 1 d .
O(6) O 0.5270(8) 0.8467(3) -0.0495(4) 0.0367(17) Uani 1.00 1 d .
O(7) O 0.6696(10) 1.2135(4) 0.8304(4) 0.052(2) Uani 1.00 1 d .
O(8) O 0.8153(14) 1.2585(7) 0.2772(6) 0.145(5) Uani 1.00 1 d .
O(9) O 0.9701(19) 0.2225(12) 0.7376(9) 0.273(11) Uani 1.00 1 d .
N(1) N 0.2343(8) 1.0298(3) 0.4016(4) 0.0118(13) Uani 1.00 1 d .
N(2) N 0.3188(8) 0.9217(3) 0.5163(4) 0.0113(13) Uani 1.00 1 d .
N(3) N 0.0586(9) 1.1890(4) 0.5504(5) 0.0295(18) Uani 1.00 1 d .
N(4) N 0.2097(9) 1.0016(4) 0.7364(4) 0.0231(16) Uani 1.00 1 d .
C(1) C 0.1857(10) 1.0879(4) 0.3479(5) 0.0167(17) Uani 1.00 1 d .
C(2) C 0.1971(11) 1.0841(4) 0.2585(5) 0.0205(18) Uani 1.00 1 d .
C(3) C 0.2641(9) 1.0188(4) 0.2212(5) 0.0130(16) Uani 1.00 1 d .
C(4) C 0.3213(10) 0.9589(4) 0.2774(5) 0.0164(17) Uani 1.00 1 d .
C(5) C 0.3006(9) 0.9660(4) 0.3669(5) 0.0131(16) Uani 1.00 1 d .
C(6) C 0.3517(9) 0.9047(4) 0.4304(5) 0.0116(16) Uani 1.00 1 d .
C(7) C 0.4257(9) 0.8354(4) 0.4081(5) 0.0140(17) Uani 1.00 1 d .
C(8) C 0.4712(10) 0.7821(4) 0.4734(5) 0.0155(17) Uani 1.00 1 d .
C(9) C 0.4331(10) 0.8000(4) 0.5587(5) 0.0172(17) Uani 1.00 1 d .
C(10) C 0.3582(11) 0.8692(4) 0.5777(5) 0.0188(18) Uani 1.00 1 d .
C(11) C 0.2696(10) 1.0090(4) 0.1243(5) 0.0139(16) Uani 1.00 1 d .
C(12) C 0.5592(10) 0.7068(4) 0.4535(6) 0.0194(19) Uani 1.00 1 d .
C(13) C 0.1154(11) 1.1284(4) 0.5462(5) 0.0182(18) Uani 1.00 1 d .
C(14) C 0.2070(9) 1.0142(4) 0.6624(5) 0.0169(17) Uani 1.00 1 d .
H(1) H 0.1418 1.1332 0.3727 0.020 Uiso 1.00 1 c R
H(2) H 0.1593 1.1260 0.2223 0.025 Uiso 1.00 1 c R
H(3) H 0.3732 0.9143 0.2547 0.020 Uiso 1.00 1 c R
H(4) H 0.4450 0.8245 0.3484 0.017 Uiso 1.00 1 c R
H(5) H 0.4590 0.7642 0.6046 0.021 Uiso 1.00 1 c R
H(6) H 0.3337 0.8799 0.6368 0.023 Uiso 1.00 1 c R

loop_
_atom_site_aniso_label
_atom_site_aniso_U_11
_atom_site_aniso_U_22
_atom_site_aniso_U_33
_atom_site_aniso_U_12
_atom_site_aniso_U_13
_atom_site_aniso_U_23
Pt(1) 0.01432(16) 0.01338(16) 0.01042(16) 0.00027(12) 0.00172(12) -0.00093(12)
Ba(1) 0.0169(2) 0.0152(2) 0.0111(2) -0.00260(19) 0.0014(2) 0.00021(19)
O(1) 0.019(2) 0.026(3) 0.013(3) -0.007(2) -0.004(2) -0.002(2)
O(2) 0.018(2) 0.023(3) 0.013(3) -0.001(2) 0.005(2) 0.007(2)
O(3) 0.036(3) 0.023(3) 0.014(3) 0.006(2) -0.001(2) -0.001(2)
O(4) 0.024(3) 0.015(2) 0.023(3) 0.008(2) 0.002(2) 0.005(2)
O(5) 0.060(4) 0.015(3) 0.024(3) -0.007(2) 0.026(3) -0.003(2)
O(6) 0.031(3) 0.018(3) 0.060(5) -0.002(2) 0.000(3) -0.002(3)
O(7) 0.068(5) 0.048(4) 0.039(4) 0.005(3) -0.006(4) 0.004(3)
O(8) 0.076(7) 0.310(16) 0.056(7) -0.082(8) 0.034(6) -0.057(8)
O(9) 0.135(12) 0.60(3) 0.096(11) -0.142(17) 0.071(10) -0.164(16)
N(1) 0.021(3) 0.007(3) 0.007(3) -0.003(2) -0.002(2) 0.003(2)
N(2) 0.010(3) 0.012(3) 0.013(3) -0.003(2) 0.009(2) 0.002(2)
N(3) 0.026(4) 0.026(4) 0.036(5) 0.005(3) 0.000(3) -0.002(3)
N(4) 0.024(3) 0.036(4) 0.010(3) -0.002(3) 0.002(3) -0.005(3)
C(1) 0.021(4) 0.017(4) 0.011(4) 0.002(3) -0.005(3) 0.002(3)
C(2) 0.027(4) 0.017(4) 0.017(4) -0.000(3) 0.003(3) 0.000(3)
C(3) 0.013(3) 0.013(3) 0.013(4) -0.001(3) 0.003(3) 0.003(3)
C(4) 0.022(4) 0.016(4) 0.012(4) 0.006(3) 0.003(3) 0.003(3)
C(5) 0.008(3) 0.015(4) 0.016(4) 0.000(3) -0.001(3) -0.000(3)
C(6) 0.011(3) 0.009(3) 0.015(4) -0.004(3) -0.000(3) -0.004(3)
C(7) 0.011(3) 0.012(3) 0.019(4) -0.003(3) 0.005(3) -0.002(3)
C(8) 0.012(3) 0.014(4) 0.020(4) 0.002(3) 0.001(3) -0.002(3)
C(9) 0.020(4) 0.015(4) 0.016(4) 0.002(3) -0.001(3) 0.007(3)
C(10) 0.027(4) 0.018(4) 0.012(4) -0.003(3) 0.002(3) -0.003(3)
C(11) 0.020(4) 0.011(3) 0.012(4) -0.006(3) 0.007(3) -0.004(3)
C(12) 0.014(4) 0.017(4) 0.028(5) -0.004(3) 0.003(3) -0.006(3)
C(13) 0.020(4) 0.015(4) 0.020(4) -0.001(3) 0.006(3) 0.000(3)
C(14) 0.006(3) 0.022(4) 0.024(5) -0.001(3) 0.003(3) -0.006(3)

loop_
_atom_type_symbol
_atom_type_description
_atom_type_scat_dispersion_real
_atom_type_scat_dispersion_imag
_atom_type_scat_source
C C 0.003 0.002
;
International Tables for Crystallography
(1992, Vol. C, Tables 4.2.6.8 and 6.1.1.4)
;
H H 0.000 0.000
;
International Tables for Crystallography
(1992, Vol. C, Table 6.1.1.4)
;
Ba Ba -0.324 2.282
;
International Tables for Crystallography
(1992, Vol. C, Tables 4.2.6.8 and 6.1.1.4)
;
N N 0.006 0.003
;
International Tables for Crystallography
(1992, Vol. C, Tables 4.2.6.8 and 6.1.1.4)
;
O O 0.011 0.006
;
International Tables for Crystallography
(1992, Vol. C, Tables 4.2.6.8 and 6.1.1.4)
;
Pt Pt -1.703 8.390
;
International Tables for Crystallography
(1992, Vol. C, Tables 4.2.6.8 and 6.1.1.4)
;

loop_
_geom_angle_atom_site_label_1
_geom_angle_atom_site_label_2
_geom_angle_atom_site_label_3
_geom_angle
_geom_angle_publ_flag
_geom_angle_site_symmetry_1
_geom_angle_site_symmetry_3
N(1) Pt(1) N(2) 80.0(2) yes . .
N(1) Pt(1) C(13) 96.7(2) yes . .
N(1) Pt(1) C(14) 174.2(2) yes . .
N(2) Pt(1) C(13) 176.5(3) yes . .
N(2) Pt(1) C(14) 94.4(2) yes . .
C(13) Pt(1) C(14) 88.9(3) yes . .
O(1) Ba(1) O(1) 64.73(15) yes . 3_575
O(1) Ba(1) O(2) 45.56(14) yes . .
O(1) Ba(1) O(2) 103.61(15) yes . 3_675
O(1) Ba(1) O(3) 116.30(15) yes . 4_464
O(1) Ba(1) O(4) 75.27(15) yes . 4_464
O(1) Ba(1) O(5) 66.41(16) yes . .
O(1) Ba(1) O(6) 115.20(17) yes . .
O(1) Ba(1) N(4) 131.54(17) yes . 1_554
O(1) Ba(1) C(11) 22.83(16) yes . .
O(1) Ba(1) C(12) 95.64(19) yes . 4_464
O(1) Ba(1) O(2) 108.66(15) yes 3_575 .
O(1) Ba(1) O(2) 149.28(15) yes 3_575 3_675
O(1) Ba(1) O(3) 74.26(15) yes 3_575 4_464
O(1) Ba(1) O(4) 71.37(15) yes 3_575 4_464
O(1) Ba(1) O(5) 77.40(17) yes 3_575 .
O(1) Ba(1) O(6) 142.27(16) yes 3_575 .
O(1) Ba(1) N(4) 87.88(17) yes 3_575 1_554
O(1) Ba(1) C(11) 86.07(17) yes 3_575 .
O(1) Ba(1) C(12) 70.91(17) yes 3_575 4_464
O(2) Ba(1) O(2) 71.94(15) yes . 3_675
O(2) Ba(1) O(3) 120.54(15) yes . 4_464
O(2) Ba(1) O(4) 77.89(15) yes . 4_464
O(2) Ba(1) O(5) 86.69(15) yes . .
O(2) Ba(1) O(6) 73.38(17) yes . .
O(2) Ba(1) N(4) 147.24(16) yes . 1_554
O(2) Ba(1) C(11) 22.93(17) yes . .
O(2) Ba(1) C(12) 99.38(19) yes . 4_464
O(2) Ba(1) O(3) 133.19(16) yes 3_675 4_464
O(2) Ba(1) O(4) 135.65(15) yes 3_675 4_464
O(2) Ba(1) O(5) 71.95(17) yes 3_675 .
O(2) Ba(1) O(6) 68.29(16) yes 3_675 .
O(2) Ba(1) N(4) 79.52(17) yes 3_675 1_554
O(2) Ba(1) C(11) 89.26(17) yes 3_675 .
O(2) Ba(1) C(12) 139.80(17) yes 3_675 4_464
O(3) Ba(1) O(4) 45.68(16) yes 4_464 4_464
O(3) Ba(1) O(5) 145.66(16) yes 4_464 .
O(3) Ba(1) O(6) 73.05(16) yes 4_464 .
O(3) Ba(1) N(4) 90.73(17) yes 4_464 1_554
O(3) Ba(1) C(11) 118.89(17) yes 4_464 .
O(3) Ba(1) C(12) 22.9(2) yes 4_464 4_464
O(4) Ba(1) O(5) 138.14(17) yes 4_464 .
O(4) Ba(1) O(6) 72.43(17) yes 4_464 .
O(4) Ba(1) N(4) 134.84(17) yes 4_464 1_554
O(4) Ba(1) C(11) 73.25(17) yes 4_464 .
O(4) Ba(1) C(12) 22.77(19) yes 4_464 4_464
O(5) Ba(1) O(6) 139.33(17) yes . .
O(5) Ba(1) N(4) 69.10(18) yes . 1_554
O(5) Ba(1) C(11) 77.53(17) yes . .
O(5) Ba(1) C(12) 148.04(19) yes . 4_464
O(6) Ba(1) N(4) 110.77(19) yes . 1_554
O(6) Ba(1) C(11) 93.54(19) yes . .
O(6) Ba(1) C(12) 71.62(18) yes . 4_464
N(4) Ba(1) C(11) 146.61(18) yes 1_554 .
N(4) Ba(1) C(12) 112.9(2) yes 1_554 4_464
C(11) Ba(1) C(12) 96.0(2) yes . 4_464
Ba(1) O(1) Ba(1) 115.27(17) yes . 3_575
Ba(1) O(1) C(11) 94.7(4) yes . .
Ba(1) O(1) C(11) 143.1(5) yes 3_575 .
Ba(1) O(2) Ba(1) 108.06(17) yes . 3_675
Ba(1) O(2) C(11) 94.5(4) yes . .
Ba(1) O(2) C(11) 132.3(4) yes 3_675 .
Ba(1) O(3) C(12) 92.8(4) yes 4_565 .
Ba(1) O(4) C(12) 97.3(4) yes 4_565 .
Pt(1) N(1) C(1) 126.0(5) yes . .
Pt(1) N(1) C(5) 115.0(4) yes . .
C(1) N(1) C(5) 118.9(6) yes . .
Pt(1) N(2) C(6) 115.3(4) yes . .
Pt(1) N(2) C(10) 126.6(5) yes . .
C(6) N(2) C(10) 118.1(6) yes . .
Ba(1) N(4) C(14) 173.3(6) yes 1_556 .
N(1) C(1) C(2) 122.3(7) yes . .
C(1) C(2) C(3) 119.7(7) yes . .
C(2) C(3) C(4) 118.1(7) yes . .
C(2) C(3) C(11) 122.6(6) yes . .
C(4) C(3) C(11) 119.2(6) yes . .
C(3) C(4) C(5) 118.7(6) yes . .
N(1) C(5) C(4) 122.0(6) yes . .
N(1) C(5) C(6) 115.7(6) yes . .
C(4) C(5) C(6) 122.3(6) yes . .
N(2) C(6) C(5) 114.0(6) yes . .
N(2) C(6) C(7) 121.4(6) yes . .
C(5) C(6) C(7) 124.5(7) yes . .
C(6) C(7) C(8) 119.8(7) yes . .
C(7) C(8) C(9) 117.6(6) yes . .
C(7) C(8) C(12) 122.0(7) yes . .
C(9) C(8) C(12) 120.4(7) yes . .
C(8) C(9) C(10) 120.7(7) yes . .
N(2) C(10) C(9) 122.4(7) yes . .
Ba(1) C(11) O(1) 62.4(4) yes . .
Ba(1) C(11) O(2) 62.6(3) yes . .
Ba(1) C(11) C(3) 168.6(4) yes . .
O(1) C(11) O(2) 124.2(7) yes . .
O(1) C(11) C(3) 117.3(6) yes . .
O(2) C(11) C(3) 118.6(6) yes . .
Ba(1) C(12) O(3) 64.3(4) yes 4_565 .
Ba(1) C(12) O(4) 60.0(4) yes 4_565 .
Ba(1) C(12) C(8) 177.3(6) yes 4_565 .
O(3) C(12) O(4) 124.2(7) yes . .
O(3) C(12) C(8) 118.4(7) yes . .
O(4) C(12) C(8) 117.4(7) yes . .
Pt(1) C(13) N(3) 178.1(7) yes . .
Pt(1) C(14) N(4) 174.8(7) yes . .
N(1) C(1) H(1) 118.8 no . .
C(2) C(1) H(1) 118.8 no . .
C(1) C(2) H(2) 120.1 no . .
C(3) C(2) H(2) 120.1 no . .
C(3) C(4) H(3) 120.6 no . .
C(5) C(4) H(3) 120.6 no . .
C(6) C(7) H(4) 120.1 no . .
C(8) C(7) H(4) 120.1 no . .
C(8) C(9) H(5) 119.7 no . .
C(10) C(9) H(5) 119.7 no . .
N(2) C(10) H(6) 118.8 no . .
C(9) C(10) H(6) 118.8 no . .

loop_
_geom_bond_atom_site_label_1
_geom_bond_atom_site_label_2
_geom_bond_distance
_geom_bond_publ_flag
_geom_bond_site_symmetry_2
Pt(1) N(1) 2.053(6) yes .
Pt(1) N(2) 2.034(5) yes .
Pt(1) C(13) 1.944(7) yes .
Pt(1) C(14) 1.953(8) yes .
Ba(1) O(1) 2.873(5) yes .
Ba(1) O(1) 2.748(5) yes 3_575
Ba(1) O(2) 2.877(5) yes .
Ba(1) O(2) 2.743(5) yes 3_675
Ba(1) O(3) 2.907(5) yes 4_464
Ba(1) O(4) 2.812(5) yes 4_464
Ba(1) O(5) 2.779(5) yes .
Ba(1) O(6) 2.818(5) yes .
Ba(1) N(4) 2.918(6) yes 1_554
Ba(1) C(11) 3.230(7) yes .
Ba(1) C(12) 3.223(8) yes 4_464
O(1) C(11) 1.258(9) yes .
O(2) C(11) 1.262(9) yes .
O(3) C(12) 1.256(10) yes .
O(4) C(12) 1.258(10) yes .
N(1) C(1) 1.341(9) yes .
N(1) C(5) 1.349(9) yes .
N(2) C(6) 1.381(10) yes .
N(2) C(10) 1.331(9) yes .
N(3) C(13) 1.150(10) yes .
N(4) C(14) 1.147(11) yes .
C(1) C(2) 1.372(11) yes .
C(2) C(3) 1.391(10) yes .
C(3) C(4) 1.403(10) yes .
C(3) C(11) 1.489(11) yes .
C(4) C(5) 1.388(11) yes .
C(5) C(6) 1.478(10) yes .
C(6) C(7) 1.389(10) yes .
C(7) C(8) 1.391(10) yes .
C(8) C(9) 1.386(11) yes .
C(8) C(12) 1.516(11) yes .
C(9) C(10) 1.378(10) yes .
C(1) H(1) 0.950 no .
C(2) H(2) 0.950 no .
C(4) H(3) 0.950 no .
C(7) H(4) 0.950 no .
C(9) H(5) 0.950 no .
C(10) H(6) 0.950 no .

loop_
_geom_contact_atom_site_label_1
_geom_contact_atom_site_label_2
_geom_contact_distance
_geom_contact_site_symmetry_2
Pt(1) Pt(1) 3.3293(4) 3_576
Pt(1) C(6) 3.414(7) 3_676
O(1) O(3) 3.416(7) 2_555
O(1) O(4) 3.244(7) 2_555
O(1) C(12) 3.485(9) 2_555
O(3) O(1) 3.416(7) 2_545
O(3) O(8) 2.745(12) 2_645
O(3) N(3) 3.469(8) 3_676
O(3) C(2) 3.366(9) 2_545
O(4) O(1) 3.244(7) 2_545
O(4) O(5) 2.787(8) 2_545
O(4) O(7) 2.866(9) 2_646
O(5) O(4) 2.787(8) 2_555
O(5) O(8) 3.161(13) 4_474
O(5) O(9) 3.561(17) 1_464
O(5) C(9) 3.526(9) 2_555
O(5) C(12) 3.430(10) 2_555
O(6) N(3) 2.850(9) 2_545
O(7) O(4) 2.866(9) 2_656
O(7) O(8) 2.697(12) 4_475
O(7) O(9) 2.707(16) 1_565
O(7) C(1) 3.514(10) 4_575
O(7) C(4) 3.458(10) 3_676
O(7) C(9) 3.583(10) 2_656
O(8) O(3) 2.745(12) 2_655
O(8) O(5) 3.161(13) 4_575
O(8) O(7) 2.697(12) 4_574
O(8) O(9) 2.569(17) 4_464
O(8) C(9) 3.362(13) 3_676
O(8) C(10) 3.464(14) 3_676
O(9) O(5) 3.561(17) 1_646
O(9) O(7) 2.707(16) 1_545
O(9) O(8) 2.569(17) 4_565
O(9) N(3) 3.029(17) 1_645
O(9) C(9) 3.413(17) 2_646
O(9) C(13) 3.584(18) 1_645
N(1) N(2) 3.511(8) 3_676
N(1) C(10) 3.463(9) 3_676
N(1) C(14) 3.385(9) 3_576
N(2) N(1) 3.511(8) 3_676
N(2) N(3) 3.465(9) 3_576
N(2) C(13) 3.359(9) 3_576
N(3) O(3) 3.469(8) 3_676
N(3) O(6) 2.850(9) 2_555
N(3) O(9) 3.029(17) 1_465
N(3) N(2) 3.465(9) 3_576
N(3) C(6) 3.456(10) 3_576
N(3) C(8) 3.520(10) 3_676
N(3) C(12) 3.347(10) 3_676
N(4) C(1) 3.451(10) 3_576
N(4) C(2) 3.341(10) 3_576
N(4) C(3) 3.589(9) 3_576
N(4) C(4) 3.519(10) 3_676
C(1) O(7) 3.514(10) 4_474
C(1) N(4) 3.451(10) 3_576
C(1) C(10) 3.518(10) 3_676
C(1) C(14) 3.380(10) 3_576
C(2) O(3) 3.366(9) 2_555
C(2) N(4) 3.341(10) 3_576
C(3) N(4) 3.589(9) 3_576
C(4) O(7) 3.458(10) 3_676
C(4) N(4) 3.519(10) 3_676
C(4) C(14) 3.529(10) 3_676
C(6) Pt(1) 3.414(7) 3_676
C(6) N(3) 3.456(10) 3_576
C(6) C(13) 3.508(10) 3_576
C(7) C(13) 3.432(10) 3_676
C(8) N(3) 3.520(10) 3_676
C(8) C(13) 3.442(11) 3_676
C(9) O(5) 3.526(9) 2_545
C(9) O(7) 3.583(10) 2_646
C(9) O(8) 3.362(13) 3_676
C(9) O(9) 3.413(17) 2_656
C(10) O(8) 3.464(14) 3_676
C(10) N(1) 3.463(9) 3_676
C(10) C(1) 3.518(10) 3_676
C(12) O(1) 3.485(9) 2_545
C(12) O(5) 3.430(10) 2_545
C(12) N(3) 3.347(10) 3_676
C(13) O(9) 3.584(18) 1_465
C(13) N(2) 3.359(9) 3_576
C(13) C(6) 3.508(10) 3_576
C(13) C(7) 3.432(10) 3_676
C(13) C(8) 3.442(11) 3_676
C(14) N(1) 3.385(9) 3_576
C(14) C(1) 3.380(10) 3_576
C(14) C(4) 3.529(10) 3_676
O(3) H(2) 2.513 2_545
O(5) H(5) 2.946 2_555
O(7) H(1) 2.789 4_575
O(7) H(2) 3.272 4_575
O(7) H(3) 2.606 3_676
O(7) H(4) 2.866 3_676
O(7) H(5) 2.954 2_656
O(8) H(1) 3.486 1_655
O(8) H(2) 3.578 1_655
O(8) H(4) 2.932 2_655
O(8) H(5) 2.824 3_676
O(8) H(6) 3.013 3_676
O(9) H(2) 3.503 4_565
O(9) H(3) 3.488 3_666
O(9) H(4) 3.314 3_666
O(9) H(5) 2.528 2_646
N(4) H(3) 3.382 3_676
C(1) H(6) 3.547 3_676
C(9) H(1) 3.409 3_676
C(12) H(2) 3.329 2_545
C(13) H(4) 3.575 3_676
C(14) H(3) 3.463 3_676
H(1) O(7) 2.789 4_474
H(1) O(8) 3.486 1_455
H(1) C(9) 3.409 3_676
H(1) H(5) 3.427 3_676
H(1) H(6) 3.474 3_576
H(2) O(3) 2.513 2_555
H(2) O(7) 3.272 4_474
H(2) O(8) 3.578 1_455
H(2) O(9) 3.503 4_464
H(2) C(12) 3.329 2_555
H(3) O(7) 2.606 3_676
H(3) O(9) 3.488 3_666
H(3) N(4) 3.382 3_676
H(3) C(14) 3.463 3_676
H(4) O(7) 2.866 3_676
H(4) O(8) 2.932 2_645
H(4) O(9) 3.314 3_666
H(4) C(13) 3.575 3_676
H(5) O(5) 2.946 2_545
H(5) O(7) 2.954 2_646
H(5) O(8) 2.824 3_676
H(5) O(9) 2.528 2_656
H(5) H(1) 3.427 3_676
H(6) O(8) 3.013 3_676
H(6) C(1) 3.547 3_676
H(6) H(1) 3.474 3_576

loop_
_geom_torsion_atom_site_label_1
_geom_torsion_atom_site_label_2
_geom_torsion_atom_site_label_3
_geom_torsion_atom_site_label_4
_geom_torsion
_geom_torsion_site_symmetry_1
_geom_torsion_site_symmetry_3
_geom_torsion_site_symmetry_4
N(1) Pt(1) N(2) C(6) -0.1(3) . . .
N(1) Pt(1) N(2) C(10) -179.8(5) . . .
N(2) Pt(1) N(1) C(1) 179.4(6) . . .
N(2) Pt(1) N(1) C(5) 1.0(5) . . .
N(1) Pt(1) C(13) N(3) -1(19) . . .
C(13) Pt(1) N(1) C(1) -1.8(6) . . .
C(13) Pt(1) N(1) C(5) 179.8(4) . . .
N(1) Pt(1) C(14) N(4) -14(9) . . .
C(14) Pt(1) N(1) C(1) -166(2) . . .
C(14) Pt(1) N(1) C(5) 16(2) . . .
N(2) Pt(1) C(13) N(3) 19(25) . . .
C(13) Pt(1) N(2) C(6) -20(4) . . .
C(13) Pt(1) N(2) C(10) 160(4) . . .
N(2) Pt(1) C(14) N(4) 0(6) . . .
C(14) Pt(1) N(2) C(6) -178.6(5) . . .
C(14) Pt(1) N(2) C(10) 1.7(6) . . .
C(13) Pt(1) C(14) N(4) -178(4) . . .
C(14) Pt(1) C(13) N(3) 177(16) . . .
O(1) Ba(1) O(1) C(11) 141.2(8) . 3_575 3_575
O(1) Ba(1) O(1) C(11) 157.8(4) 3_575 . .
O(1) Ba(1) O(2) Ba(1) -131.8(2) . . 3_675
O(1) Ba(1) O(2) C(11) 5.6(3) . . .
O(2) Ba(1) O(1) Ba(1) -163.4(3) . . 3_575
O(2) Ba(1) O(1) C(11) -5.6(3) . . .
O(1) Ba(1) O(2) Ba(1) 33.22(19) . 3_675 3_675
O(1) Ba(1) O(2) C(11) 147.3(6) . 3_675 3_675
O(2) Ba(1) O(1) Ba(1) 149.75(18) 3_675 . 3_575
O(2) Ba(1) O(1) C(11) -52.4(4) 3_675 . .
O(1) Ba(1) O(3) C(12) -27.5(4) . 4_464 4_464
O(3) Ba(1) O(1) Ba(1) -55.4(2) 4_464 . 3_575
O(3) Ba(1) O(1) C(11) 102.4(4) 4_464 . .
O(1) Ba(1) O(4) C(12) 152.8(4) . 4_464 4_464
O(4) Ba(1) O(1) Ba(1) -76.05(19) 4_464 . 3_575
O(4) Ba(1) O(1) C(11) 81.8(4) 4_464 . .
O(5) Ba(1) O(1) Ba(1) 86.7(2) . . 3_575
O(5) Ba(1) O(1) C(11) -115.5(4) . . .
O(6) Ba(1) O(1) Ba(1) -138.11(18) . . 3_575
O(6) Ba(1) O(1) C(11) 19.7(4) . . .
O(1) Ba(1) N(4) C(14) 170(5) . 1_554 1_554
N(4) Ba(1) O(1) Ba(1) 61.8(2) 1_554 . 3_575
N(4) Ba(1) O(1) C(11) -140.4(4) 1_554 . .
O(1) Ba(1) C(11) O(2) -169.7(7) . . .
O(1) Ba(1) C(11) C(3) 91(2) . . .
C(11) Ba(1) O(1) Ba(1) -157.8(5) . . 3_575
O(1) Ba(1) C(12) O(3) 155.5(4) . 4_464 4_464
O(1) Ba(1) C(12) O(4) -26.4(4) . 4_464 4_464
O(1) Ba(1) C(12) C(8) -21(10) . 4_464 4_464
C(12) Ba(1) O(1) Ba(1) -65.8(2) 4_464 . 3_575
C(12) Ba(1) O(1) C(11) 92.0(4) 4_464 . .
O(1) Ba(1) O(2) Ba(1) -147.60(16) 3_575 . 3_675
O(1) Ba(1) O(2) C(11) -10.2(4) 3_575 . .
O(2) Ba(1) O(1) Ba(1) 12.4(2) . 3_575 3_575
O(2) Ba(1) O(1) C(11) 153.7(7) . 3_575 3_575
O(1) Ba(1) O(2) Ba(1) 96.3(3) 3_575 3_675 3_675
O(1) Ba(1) O(2) C(11) -149.6(5) 3_575 3_675 3_675
O(2) Ba(1) O(1) Ba(1) -73.4(3) 3_675 3_575 3_575
O(2) Ba(1) O(1) C(11) 67.8(8) 3_675 3_575 3_575
O(1) Ba(1) O(3) C(12) -78.1(4) 3_575 4_464 4_464
O(3) Ba(1) O(1) Ba(1) 129.9(2) 4_464 3_575 3_575
O(3) Ba(1) O(1) C(11) -88.8(7) 4_464 3_575 3_575
O(1) Ba(1) O(4) C(12) 84.9(4) 3_575 4_464 4_464
O(4) Ba(1) O(1) Ba(1) 82.1(2) 4_464 3_575 3_575
O(4) Ba(1) O(1) C(11) -136.7(7) 4_464 3_575 3_575
O(5) Ba(1) O(1) Ba(1) -69.6(2) . 3_575 3_575
O(5) Ba(1) O(1) C(11) 71.6(7) . 3_575 3_575
O(6) Ba(1) O(1) Ba(1) 99.2(3) . 3_575 3_575
O(6) Ba(1) O(1) C(11) -119.6(7) . 3_575 3_575
O(1) Ba(1) N(4) C(14) -137(5) 3_575 1_554 1_554
N(4) Ba(1) O(1) Ba(1) -138.7(2) 1_554 3_575 3_575
N(4) Ba(1) O(1) C(11) 2.5(7) 1_554 3_575 3_575
O(1) Ba(1) C(11) O(1) -20.0(4) 3_575 . .
O(1) Ba(1) C(11) O(2) 170.3(4) 3_575 . .
O(1) Ba(1) C(11) C(3) 71(2) 3_575 . .
C(11) Ba(1) O(1) Ba(1) 8.4(2) . 3_575 3_575
C(11) Ba(1) O(1) C(11) 149.7(7) . 3_575 3_575
O(1) Ba(1) C(12) O(3) 94.7(4) 3_575 4_464 4_464
O(1) Ba(1) C(12) O(4) -87.2(4) 3_575 4_464 4_464
O(1) Ba(1) C(12) C(8) -81(10) 3_575 4_464 4_464
C(12) Ba(1) O(1) Ba(1) 106.2(2) 4_464 3_575 3_575
C(12) Ba(1) O(1) C(11) -112.6(7) 4_464 3_575 3_575
O(2) Ba(1) O(2) C(11) 114.0(6) . 3_675 3_675
O(2) Ba(1) O(2) C(11) 137.4(4) 3_675 . .
O(2) Ba(1) O(3) C(12) 24.6(5) . 4_464 4_464
O(3) Ba(1) O(2) Ba(1) 130.05(17) 4_464 . 3_675
O(3) Ba(1) O(2) C(11) -92.6(4) 4_464 . .
O(2) Ba(1) O(4) C(12) -160.4(4) . 4_464 4_464
O(4) Ba(1) O(2) Ba(1) 147.1(2) 4_464 . 3_675
O(4) Ba(1) O(2) C(11) -75.6(4) 4_464 . .
O(5) Ba(1) O(2) Ba(1) -72.09(19) . . 3_675
O(5) Ba(1) O(2) C(11) 65.3(4) . . .
O(6) Ba(1) O(2) Ba(1) 72.02(19) . . 3_675
O(6) Ba(1) O(2) C(11) -150.6(4) . . .
O(2) Ba(1) N(4) C(14) 101(5) . 1_554 1_554
N(4) Ba(1) O(2) Ba(1) -30.7(3) 1_554 . 3_675
N(4) Ba(1) O(2) C(11) 106.7(4) 1_554 . .
O(2) Ba(1) C(11) O(1) 169.7(7) . . .
O(2) Ba(1) C(11) C(3) -99(2) . . .
C(11) Ba(1) O(2) Ba(1) -137.4(4) . . 3_675
O(2) Ba(1) C(12) O(3) -158.7(4) . 4_464 4_464
O(2) Ba(1) C(12) O(4) 19.4(4) . 4_464 4_464
O(2) Ba(1) C(12) C(8) 25(10) . 4_464 4_464
C(12) Ba(1) O(2) Ba(1) 139.50(19) 4_464 . 3_675
C(12) Ba(1) O(2) C(11) -83.1(4) 4_464 . .
O(2) Ba(1) O(3) C(12) 118.0(4) 3_675 4_464 4_464
O(3) Ba(1) O(2) Ba(1) -115.3(2) 4_464 3_675 3_675
O(3) Ba(1) O(2) C(11) -1.2(7) 4_464 3_675 3_675
O(2) Ba(1) O(4) C(12) -112.7(4) 3_675 4_464 4_464
O(4) Ba(1) O(2) Ba(1) -49.5(2) 4_464 3_675 3_675
O(4) Ba(1) O(2) C(11) 64.5(6) 4_464 3_675 3_675
O(5) Ba(1) O(2) Ba(1) 92.43(19) . 3_675 3_675
O(5) Ba(1) O(2) C(11) -153.5(6) . 3_675 3_675
O(6) Ba(1) O(2) Ba(1) -78.8(2) . 3_675 3_675
O(6) Ba(1) O(2) C(11) 35.2(6) . 3_675 3_675
O(2) Ba(1) N(4) C(14) 71(5) 3_675 1_554 1_554
N(4) Ba(1) O(2) Ba(1) 163.7(2) 1_554 3_675 3_675
N(4) Ba(1) O(2) C(11) -82.3(6) 1_554 3_675 3_675
O(2) Ba(1) C(11) O(1) 129.6(4) 3_675 . .
O(2) Ba(1) C(11) O(2) -40.1(4) 3_675 . .
O(2) Ba(1) C(11) C(3) -139(2) 3_675 . .
C(11) Ba(1) O(2) Ba(1) 15.30(19) . 3_675 3_675
C(11) Ba(1) O(2) C(11) 129.3(6) . 3_675 3_675
O(2) Ba(1) C(12) O(3) -85.6(5) 3_675 4_464 4_464
O(2) Ba(1) C(12) O(4) 92.5(5) 3_675 4_464 4_464
O(2) Ba(1) C(12) C(8) 98(10) 3_675 4_464 4_464
C(12) Ba(1) O(2) Ba(1) -83.1(3) 4_464 3_675 3_675
C(12) Ba(1) O(2) C(11) 30.9(7) 4_464 3_675 3_675
O(3) Ba(1) O(4) C(12) -1.0(4) 4_464 4_464 4_464
O(4) Ba(1) O(3) C(12) 1.0(4) 4_464 4_464 4_464
O(5) Ba(1) O(3) C(12) -113.6(4) . 4_464 4_464
O(6) Ba(1) O(3) C(12) 82.8(4) . 4_464 4_464
O(3) Ba(1) N(4) C(14) -63(5) 4_464 1_554 1_554
N(4) Ba(1) O(3) C(12) -165.7(4) 1_554 4_464 4_464
O(3) Ba(1) C(11) O(1) -89.6(4) 4_464 . .
O(3) Ba(1) C(11) O(2) 100.7(4) 4_464 . .
O(3) Ba(1) C(11) C(3) 2(2) 4_464 . .
C(11) Ba(1) O(3) C(12) -1.8(5) . 4_464 4_464
O(3) Ba(1) C(12) O(4) 178.1(7) 4_464 4_464 4_464
O(3) Ba(1) C(12) C(8) -176(10) 4_464 4_464 4_464
O(5) Ba(1) O(4) C(12) 128.7(4) . 4_464 4_464
O(6) Ba(1) O(4) C(12) -84.2(4) . 4_464 4_464
O(4) Ba(1) N(4) C(14) -76(5) 4_464 1_554 1_554
N(4) Ba(1) O(4) C(12) 17.9(5) 1_554 4_464 4_464
O(4) Ba(1) C(11) O(1) -91.7(4) 4_464 . .
O(4) Ba(1) C(11) O(2) 98.6(4) 4_464 . .
O(4) Ba(1) C(11) C(3) -0(2) 4_464 . .
C(11) Ba(1) O(4) C(12) 176.4(4) . 4_464 4_464
O(4) Ba(1) C(12) O(3) -178.1(7) 4_464 4_464 4_464
O(4) Ba(1) C(12) C(8) 6(10) 4_464 4_464 4_464
O(5) Ba(1) N(4) C(14) 146(5) . 1_554 1_554
O(5) Ba(1) C(11) O(1) 57.9(4) . . .
O(5) Ba(1) C(11) O(2) -111.8(4) . . .
O(5) Ba(1) C(11) C(3) 149(2) . . .
O(5) Ba(1) C(12) O(3) 102.4(5) . 4_464 4_464
O(5) Ba(1) C(12) O(4) -79.5(5) . 4_464 4_464
O(5) Ba(1) C(12) C(8) -74(11) . 4_464 4_464
O(6) Ba(1) N(4) C(14) 9(5) . 1_554 1_554
O(6) Ba(1) C(11) O(1) -162.2(4) . . .
O(6) Ba(1) C(11) O(2) 28.1(4) . . .
O(6) Ba(1) C(11) C(3) -71(2) . . .
O(6) Ba(1) C(12) O(3) -89.8(4) . 4_464 4_464
O(6) Ba(1) C(12) O(4) 88.3(4) . 4_464 4_464
O(6) Ba(1) C(12) C(8) 94(10) . 4_464 4_464
N(4) Ba(1) C(11) O(1) 60.1(5) 1_554 . .
N(4) Ba(1) C(11) O(2) -109.6(4) 1_554 . .
N(4) Ba(1) C(11) C(3) 152(2) 1_554 . .
C(11) Ba(1) N(4) C(14) 143(5) . 1_554 1_554
N(4) Ba(1) C(12) O(3) 15.5(5) 1_554 4_464 4_464
N(4) Ba(1) C(12) O(4) -166.3(4) 1_554 4_464 4_464
N(4) Ba(1) C(12) C(8) -160(10) 1_554 4_464 4_464
C(12) Ba(1) N(4) C(14) -69(5) 4_464 1_554 1_554
C(11) Ba(1) C(12) O(3) 178.4(4) . 4_464 4_464
C(11) Ba(1) C(12) O(4) -3.5(4) . 4_464 4_464
C(11) Ba(1) C(12) C(8) 2(8) . 4_464 4_464
C(12) Ba(1) C(11) O(1) -90.3(4) 4_464 . .
C(12) Ba(1) C(11) O(2) 100.0(4) 4_464 . .
C(12) Ba(1) C(11) C(3) 1.1(16) 4_464 . .
Ba(1) O(1) C(11) O(2) 11.1(7) . . .
Ba(1) O(1) C(11) C(3) -167.1(5) . . .
Ba(1) O(1) C(11) Ba(1) 145.4(7) 3_575 . .
Ba(1) O(1) C(11) O(2) 156.4(5) 3_575 . .
Ba(1) O(1) C(11) C(3) -21.8(11) 3_575 . .
Ba(1) O(2) C(11) O(1) -11.0(7) . . .
Ba(1) O(2) C(11) C(3) 167.1(5) . . .
Ba(1) O(2) C(11) Ba(1) 119.4(5) 3_675 . .
Ba(1) O(2) C(11) O(1) 108.4(7) 3_675 . .
Ba(1) O(2) C(11) C(3) -73.4(8) 3_675 . .
Ba(1) O(3) C(12) O(4) 2.0(8) 4_565 . .
Ba(1) O(3) C(12) C(8) -179.8(5) 4_565 . .
Ba(1) O(4) C(12) O(3) -2.0(8) 4_565 . .
Ba(1) O(4) C(12) C(8) 179.7(5) 4_565 . .
Pt(1) N(1) C(1) C(2) -176.8(5) . . .
Pt(1) N(1) C(5) C(4) 179.0(5) . . .
Pt(1) N(1) C(5) C(6) -1.7(7) . . .
C(1) N(1) C(5) C(4) 0.5(8) . . .
C(1) N(1) C(5) C(6) 179.8(5) . . .
C(5) N(1) C(1) C(2) 1.5(11) . . .
Pt(1) N(2) C(6) C(5) -0.7(7) . . .
Pt(1) N(2) C(6) C(7) 179.6(5) . . .
Pt(1) N(2) C(10) C(9) -179.0(5) . . .
C(6) N(2) C(10) C(9) 1.3(10) . . .
C(10) N(2) C(6) C(5) 179.0(6) . . .
C(10) N(2) C(6) C(7) -0.7(10) . . .
Ba(1) N(4) C(14) Pt(1) 16(11) 1_556 . .
N(1) C(1) C(2) C(3) -1.2(12) . . .
C(1) C(2) C(3) C(4) -1.1(11) . . .
C(1) C(2) C(3) C(11) 176.2(7) . . .
C(2) C(3) C(4) C(5) 3.0(10) . . .
C(2) C(3) C(11) Ba(1) -133(2) . . .
C(2) C(3) C(11) O(1) -47.1(10) . . .
C(2) C(3) C(11) O(2) 134.6(7) . . .
C(4) C(3) C(11) Ba(1) 45(2) . . .
C(4) C(3) C(11) O(1) 130.2(7) . . .
C(4) C(3) C(11) O(2) -48.2(9) . . .
C(11) C(3) C(4) C(5) -174.4(6) . . .
C(3) C(4) C(5) N(1) -2.7(11) . . .
C(3) C(4) C(5) C(6) 178.0(6) . . .
N(1) C(5) C(6) N(2) 1.6(9) . . .
N(1) C(5) C(6) C(7) -178.7(6) . . .
C(4) C(5) C(6) N(2) -179.1(6) . . .
C(4) C(5) C(6) C(7) 0.6(10) . . .
N(2) C(6) C(7) C(8) -1.2(10) . . .
C(5) C(6) C(7) C(8) 179.1(6) . . .
C(6) C(7) C(8) C(9) 2.5(10) . . .
C(6) C(7) C(8) C(12) -177.5(6) . . .
C(7) C(8) C(9) C(10) -2.0(11) . . .
C(7) C(8) C(12) Ba(1) -178(9) . . 4_565
C(7) C(8) C(12) O(3) -2.5(11) . . .
C(7) C(8) C(12) O(4) 175.9(7) . . .
C(9) C(8) C(12) Ba(1) 2(9) . . 4_565
C(9) C(8) C(12) O(3) 177.5(7) . . .
C(9) C(8) C(12) O(4) -4.2(10) . . .
C(12) C(8) C(9) C(10) 178.1(7) . . .
C(8) C(9) C(10) N(2) 0.1(10) . . .
